data_4134128
loop_
_publ_author_name
'Liu, Wenqi'
'Bobbala, Sharan'
'Stern, Charlotte L.'
'Hornick, Jessica'
'Liu, Yugang'
'Enciso, Alan Enrique'
'Scott, Evan A.'
'Stoddart, J. Fraser'

_publ_section_title
;
 XCage: A Tricyclic Octacationic Receptor for Perylene Diimide with
 Picomolar Affinity in Water.
;
_journal_name_full 'Journal of the American Chemical Society'
_journal_paper_doi 10.1021/jacs.9b12982
_journal_year 2020
_chemical_formula_moiety '2(C16 H11 N2)'
_chemical_formula_sum 'C32 H22 N4'
_chemical_formula_weight 462.53
_space_group_crystal_system monoclinic
_space_group_IT_number 14
_space_group_name_Hall '-P 2ybc'
_space_group_name_H-M_alt 'P 1 21/c 1'
_atom_sites_solution_hydrogens geom
_atom_sites_solution_primary dual
_audit_creation_date 2019-01-17
_audit_creation_method
;
Olex2 1.2
(compiled 2018.05.29 svn.r3508 for OlexSys, GUI svn.r5506)
;
_cell_angle_alpha 90
_cell_angle_beta 113.291(5)
_cell_angle_gamma 90
_cell_formula_units_Z 4
_cell_length_a 14.0428(12)
_cell_length_b 10.8941(9)
_cell_length_c 16.0875(13)
_cell_measurement_reflns_used 6043
_cell_measurement_temperature 100(2)
_cell_measurement_theta_max 63.680
_cell_measurement_theta_min 3.426
_cell_volume 2260.6(3)
_computing_cell_refinement 'SAINT V8.34A (Bruker, 2017)'
_computing_data_collection 'APEX2 V2017.3 (Bruker, 2017)'
_computing_data_reduction 'Bruker SAINT'
_computing_molecular_graphics 'Olex2 (Dolomanov et al., 2009)'
_computing_publication_material 'Olex2 (Dolomanov et al., 2009)'
_computing_structure_refinement 'XL (Sheldrick, 2008)'
_computing_structure_solution 'ShelXD (Sheldrick, 2008)'
_diffrn_ambient_temperature 100.03
_diffrn_detector_area_resol_mean 8
_diffrn_measured_fraction_theta_full 0.994
_diffrn_measured_fraction_theta_max 0.994
_diffrn_measurement_device_type 'Bruker Kappa APEX CCD area detector'
_diffrn_measurement_method '\w and \f scans'
_diffrn_radiation_monochromator 'Quazar optics'
_diffrn_radiation_type CuK\a
_diffrn_radiation_wavelength 1.54178
_diffrn_reflns_av_R_equivalents 0.0335
_diffrn_reflns_av_unetI/netI 0.0339
_diffrn_reflns_Laue_measured_fraction_full 0.994
_diffrn_reflns_Laue_measured_fraction_max 0.994
_diffrn_reflns_limit_h_max 16
_diffrn_reflns_limit_h_min -5
_diffrn_reflns_limit_k_max 12
_diffrn_reflns_limit_k_min -12
_diffrn_reflns_limit_l_max 16
_diffrn_reflns_limit_l_min -18
_diffrn_reflns_number 12620
_diffrn_reflns_point_group_measured_fraction_full 0.994
_diffrn_reflns_point_group_measured_fraction_max 0.994
_diffrn_reflns_theta_full 63.675
_diffrn_reflns_theta_max 63.675
_diffrn_reflns_theta_min 3.426
_diffrn_source microsource
_exptl_absorpt_coefficient_mu 0.634
_exptl_absorpt_correction_T_max 0.7524
_exptl_absorpt_correction_T_min 0.6691
_exptl_absorpt_correction_type multi-scan
_exptl_absorpt_process_details
'SADABS-2016/2 (Bruker,2016/2) was used for absorption correction. wR2(int) was 0.0623 before and 0.0466 after correction. The Ratio of minimum to maximum transmission is 0.8893. The \l/2 correction factor is Not present.'
_exptl_crystal_colour colourless
_exptl_crystal_density_diffrn 1.359
_exptl_crystal_description block
_exptl_crystal_F_000 968
_exptl_crystal_recrystallization_method 'The material was recrystallised from --- by as supplied'
_exptl_crystal_size_max 0.179
_exptl_crystal_size_mid 0.107
_exptl_crystal_size_min 0.024
_refine_diff_density_max 0.592
_refine_diff_density_min -0.260
_refine_diff_density_rms 0.088
_refine_ls_extinction_method none
_refine_ls_goodness_of_fit_ref 1.083
_refine_ls_hydrogen_treatment constr
_refine_ls_matrix_type full
_refine_ls_number_parameters 325
_refine_ls_number_reflns 3705
_refine_ls_number_restraints 0
_refine_ls_restrained_S_all 1.083
_refine_ls_R_factor_all 0.0667
_refine_ls_R_factor_gt 0.0634
_refine_ls_shift/su_max 0.001
_refine_ls_shift/su_mean 0.000
_refine_ls_structure_factor_coef Fsqd
_refine_ls_weighting_details 'w=1/[\s^2^(Fo^2^)+(0.1157P)^2^+1.0695P] where P=(Fo^2^+2Fc^2^)/3'
_refine_ls_weighting_scheme calc
_refine_ls_wR_factor_gt 0.1710
_refine_ls_wR_factor_ref 0.1751
_reflns_Friedel_coverage 0.000
_reflns_number_gt 3404
_reflns_number_total 3705
_reflns_threshold_expression 'I > 2\s(I)'
_cod_data_source_file ja9b12982_si_005.cif
_cod_data_source_block cx1486
_cod_database_code 4134128
_shelx_shelxl_version_number 2017/1
_shelx_space_group_comment
;
The symmetry employed for this shelxl refinement is uniquely defined
by the following loop, which should always be used as a source of
symmetry information in preference to the above space-group names.
They are only intended as comments.
;
_shelx_estimated_absorpt_t_max 0.985
_shelx_estimated_absorpt_t_min 0.895
_olex2_refinement_description
;
1. Fixed Uiso
 At 1.2 times of:
  All C(H) groups
2.a Aromatic/amide H refined with riding coordinates:
 C2(H2), C4(H4), C6(H6), C8(H8), C9(H9), C10(H10), C11(H11), C13(H13),
 C14(H14), C15(H15), C16(H16), C18(H18), C20(H20), C22(H22), C24(H24), C25(H25),
  C26(H26), C27(H27), C29(H29), C30(H30), C31(H31), C32(H32)
;
_olex2_date_sample_data_collection 2019-01-16
_olex2_date_sample_submission 2019-01-14
_olex2_diffrn_ambient_temperature_device 'Oxford Cryosystems'
_olex2_exptl_crystal_mounting_method 'The crystal was mounted on a MITIGEN holder with Paratone oil'
_olex2_submission_original_sample_id cx1486
_olex2_submission_special_instructions 'No special instructions were received'

loop_
_space_group_symop_operation_xyz
'x, y, z'
'-x, y+1/2, -z+1/2'
'-x, -y, -z'
'x, -y-1/2, z-1/2'

loop_
_atom_site_label
_atom_site_type_symbol
_atom_site_fract_x
_atom_site_fract_y
_atom_site_fract_z
_atom_site_U_iso_or_equiv
_atom_site_adp_type
_atom_site_occupancy
_atom_site_site_symmetry_order
_atom_site_calc_flag
_atom_site_refinement_flags_posn
N1 N -0.00481(12) 0.32636(15) 0.20635(12) 0.0283(4) Uani 1 1 d .
N2 N 0.35567(11) 1.12147(14) 0.40105(11) 0.0227(4) Uani 1 1 d .
C1 C 0.45183(12) 0.53407(16) 0.47187(11) 0.0150(4) Uani 1 1 d .
C2 C 0.35974(13) 0.47141(16) 0.42218(11) 0.0159(4) Uani 1 1 d .
H2 H 0.358665 0.384442 0.426048 0.019 Uiso 1 1 calc R
C3 C 0.26953(13) 0.53253(17) 0.36719(12) 0.0174(4) Uani 1 1 d .
C4 C 0.26969(13) 0.66095(16) 0.36471(12) 0.0176(4) Uani 1 1 d .
H4 H 0.208080 0.703905 0.329267 0.021 Uiso 1 1 calc R
C5 C 0.35994(13) 0.72607(17) 0.41407(11) 0.0167(4) Uani 1 1 d .
C6 C 0.45033(13) 0.66265(16) 0.46588(11) 0.0164(4) Uani 1 1 d .
H6 H 0.512142 0.707428 0.497770 0.020 Uiso 1 1 calc R
C7 C 0.17531(13) 0.46222(16) 0.31045(12) 0.0187(4) Uani 1 1 d .
C8 C 0.17960(14) 0.33785(17) 0.29164(13) 0.0229(4) Uani 1 1 d .
H8 H 0.244169 0.295892 0.313762 0.028 Uiso 1 1 calc R
C9 C 0.08962(14) 0.27616(18) 0.24077(14) 0.0258(5) Uani 1 1 d .
H9 H 0.095214 0.191486 0.229309 0.031 Uiso 1 1 calc R
C10 C -0.00726(14) 0.44648(19) 0.22119(14) 0.0285(5) Uani 1 1 d .
H10 H -0.072586 0.486577 0.196008 0.034 Uiso 1 1 calc R
C11 C 0.07828(14) 0.51683(18) 0.27052(14) 0.0248(5) Uani 1 1 d .
H11 H 0.070809 0.602510 0.277152 0.030 Uiso 1 1 calc R
C12 C 0.35914(12) 0.86259(17) 0.41007(11) 0.0173(4) Uani 1 1 d .
C13 C 0.28055(13) 0.93063(16) 0.42014(12) 0.0199(4) Uani 1 1 d .
H13 H 0.225627 0.890502 0.429642 0.024 Uiso 1 1 calc R
C14 C 0.28325(14) 1.05755(17) 0.41616(13) 0.0228(4) Uani 1 1 d .
H14 H 0.229724 1.102081 0.424805 0.027 Uiso 1 1 calc R
C15 C 0.43068(14) 1.05548(17) 0.38974(12) 0.0220(4) Uani 1 1 d .
H15 H 0.482706 1.098284 0.377582 0.026 Uiso 1 1 calc R
C16 C 0.43620(14) 0.92881(17) 0.39484(12) 0.0205(4) Uani 1 1 d .
H16 H 0.492008 0.886891 0.388045 0.025 Uiso 1 1 calc R
N3 N 0.50070(12) 0.28486(16) 0.26715(12) 0.0296(4) Uani 1 1 d .
N4 N 0.16065(13) 1.10768(15) 0.07187(12) 0.0287(4) Uani 1 1 d .
C17 C 0.05137(13) 0.52969(16) 0.02507(12) 0.0179(4) Uani 1 1 d .
C18 C 0.14041(13) 0.46056(18) 0.07297(12) 0.0188(4) Uani 1 1 d .
H18 H 0.135233 0.373591 0.072554 0.023 Uiso 1 1 calc R
C19 C 0.23644(13) 0.51512(17) 0.12128(12) 0.0189(4) Uani 1 1 d .
C20 C 0.24425(13) 0.64292(18) 0.12282(12) 0.0198(4) Uani 1 1 d .
H20 H 0.308758 0.681540 0.156390 0.024 Uiso 1 1 calc R
C21 C 0.15670(13) 0.71378(17) 0.07473(12) 0.0195(4) Uani 1 1 d .
C22 C 0.06212(14) 0.65710(17) 0.02653(12) 0.0204(4) Uani 1 1 d .
H22 H 0.003346 0.706319 -0.006236 0.024 Uiso 1 1 calc R
C23 C 0.32865(13) 0.43761(18) 0.17032(13) 0.0219(4) Uani 1 1 d .
C24 C 0.33426(14) 0.31598(18) 0.14496(14) 0.0269(5) Uani 1 1 d .
H24 H 0.279692 0.282346 0.093656 0.032 Uiso 1 1 calc R
C25 C 0.41919(15) 0.24464(19) 0.19454(15) 0.0318(5) Uani 1 1 d .
H25 H 0.420046 0.161921 0.176166 0.038 Uiso 1 1 calc R
C26 C 0.49619(14) 0.40134(19) 0.28958(13) 0.0259(5) Uani 1 1 d .
H26 H 0.553216 0.433151 0.339802 0.031 Uiso 1 1 calc R
C27 C 0.41371(14) 0.48015(18) 0.24462(13) 0.0226(4) Uani 1 1 d .
H27 H 0.415438 0.562542 0.264518 0.027 Uiso 1 1 calc R
C28 C 0.16283(13) 0.84935(18) 0.07382(12) 0.0213(4) Uani 1 1 d .
C29 C 0.21500(15) 0.91678(18) 0.15206(14) 0.0264(5) Uani 1 1 d .
H29 H 0.252784 0.876426 0.207794 0.032 Uiso 1 1 calc R
C30 C 0.21107(15) 1.04299(19) 0.14754(14) 0.0294(5) Uani 1 1 d .
H30 H 0.246604 1.087406 0.201886 0.035 Uiso 1 1 calc R
C31 C 0.11375(15) 1.04173(18) -0.00412(14) 0.0275(5) Uani 1 1 d .
H31 H 0.079370 1.084715 -0.059349 0.033 Uiso 1 1 calc R
C32 C 0.11274(15) 0.91488(17) -0.00639(13) 0.0247(5) Uani 1 1 d .
H32 H 0.078319 0.872665 -0.061959 0.030 Uiso 1 1 calc R

loop_
_atom_site_aniso_label
_atom_site_aniso_U_11
_atom_site_aniso_U_22
_atom_site_aniso_U_33
_atom_site_aniso_U_23
_atom_site_aniso_U_13
_atom_site_aniso_U_12
N1 0.0169(8) 0.0233(9) 0.0356(10) -0.0045(7) 0.0008(7) -0.0026(6)
N2 0.0194(8) 0.0164(8) 0.0249(8) 0.0009(6) 0.0011(6) 0.0024(6)
C1 0.0131(9) 0.0141(9) 0.0153(9) -0.0008(7) 0.0028(7) 0.0007(7)
C2 0.0140(9) 0.0106(9) 0.0201(9) -0.0009(6) 0.0035(7) -0.0006(6)
C3 0.0128(9) 0.0167(9) 0.0205(9) -0.0015(7) 0.0044(7) -0.0005(7)
C4 0.0132(9) 0.0148(9) 0.0203(9) 0.0003(7) 0.0019(7) 0.0034(7)
C5 0.0149(9) 0.0149(9) 0.0177(9) -0.0015(7) 0.0035(7) 0.0014(6)
C6 0.0132(9) 0.0132(9) 0.0184(9) -0.0023(7) 0.0014(7) -0.0008(6)
C7 0.0150(9) 0.0152(9) 0.0227(9) -0.0003(7) 0.0042(8) 0.0003(7)
C8 0.0176(9) 0.0173(10) 0.0292(10) 0.0010(8) 0.0043(8) 0.0013(7)
C9 0.0230(10) 0.0165(9) 0.0334(11) -0.0008(8) 0.0063(8) -0.0014(7)
C10 0.0146(9) 0.0265(11) 0.0342(11) -0.0028(9) -0.0010(8) 0.0013(8)
C11 0.0188(10) 0.0190(10) 0.0296(11) -0.0019(8) 0.0021(8) 0.0013(7)
C12 0.0153(9) 0.0154(9) 0.0131(8) -0.0002(7) -0.0031(7) 0.0005(7)
C13 0.0154(9) 0.0185(9) 0.0214(9) 0.0003(7) 0.0028(7) 0.0000(7)
C14 0.0176(9) 0.0203(10) 0.0260(10) 0.0000(8) 0.0041(8) 0.0036(7)
C15 0.0186(9) 0.0210(10) 0.0228(10) 0.0004(8) 0.0043(8) -0.0030(7)
C16 0.0174(9) 0.0198(10) 0.0209(10) 0.0008(7) 0.0041(7) 0.0015(7)
N3 0.0167(8) 0.0301(10) 0.0376(10) 0.0122(8) 0.0061(7) 0.0024(7)
N4 0.0251(9) 0.0203(9) 0.0366(10) -0.0035(7) 0.0079(8) -0.0022(7)
C17 0.0142(9) 0.0191(10) 0.0176(9) 0.0008(7) 0.0033(7) -0.0007(7)
C18 0.0157(9) 0.0183(10) 0.0214(10) 0.0029(7) 0.0061(7) 0.0008(7)
C19 0.0143(9) 0.0216(10) 0.0186(9) 0.0026(7) 0.0042(7) -0.0001(7)
C20 0.0150(9) 0.0213(10) 0.0202(9) -0.0005(7) 0.0039(7) -0.0021(7)
C21 0.0159(9) 0.0207(10) 0.0182(9) -0.0004(7) 0.0029(7) -0.0009(7)
C22 0.0158(9) 0.0205(10) 0.0208(9) 0.0014(7) 0.0030(7) 0.0012(7)
C23 0.0153(9) 0.0240(10) 0.0251(10) 0.0065(8) 0.0068(8) -0.0008(7)
C24 0.0155(9) 0.0234(10) 0.0357(11) 0.0044(8) 0.0037(8) -0.0023(7)
C25 0.0214(10) 0.0230(11) 0.0474(13) 0.0086(9) 0.0099(9) 0.0000(8)
C26 0.0165(9) 0.0344(12) 0.0238(10) 0.0038(8) 0.0048(8) -0.0006(8)
C27 0.0155(9) 0.0275(11) 0.0230(10) 0.0022(8) 0.0057(8) 0.0013(7)
C28 0.0131(8) 0.0213(10) 0.0268(10) 0.0006(7) 0.0050(7) -0.0002(7)
C29 0.0214(10) 0.0283(11) 0.0260(10) -0.0015(8) 0.0058(8) -0.0015(8)
C30 0.0263(10) 0.0269(11) 0.0319(11) -0.0084(9) 0.0082(9) -0.0049(8)
C31 0.0267(10) 0.0221(10) 0.0322(11) 0.0003(8) 0.0100(9) 0.0012(8)
C32 0.0222(10) 0.0226(10) 0.0267(10) -0.0032(8) 0.0071(8) -0.0016(7)

loop_
_atom_type_symbol
_atom_type_description
_atom_type_scat_dispersion_real
_atom_type_scat_dispersion_imag
_atom_type_scat_source
C C 0.0181 0.0091 'International Tables Vol C Tables 4.2.6.8 and 6.1.1.4'
H H 0.0000 0.0000 'International Tables Vol C Tables 4.2.6.8 and 6.1.1.4'
N N 0.0311 0.0180 'International Tables Vol C Tables 4.2.6.8 and 6.1.1.4'

loop_
_geom_angle_atom_site_label_1
_geom_angle_atom_site_label_2
_geom_angle_atom_site_label_3
_geom_angle
_geom_angle_site_symmetry_3
C10 N1 C9 114.80(16) .
C14 N2 C15 116.12(16) .
C2 C1 C1 121.0(2) 3_666
C2 C1 C6 117.51(15) .
C6 C1 C1 121.52(18) 3_666
C3 C2 C1 122.12(17) .
C2 C3 C4 118.96(15) .
C2 C3 C7 120.50(16) .
C4 C3 C7 120.53(15) .
C5 C4 C3 120.24(15) .
C4 C5 C6 119.71(16) .
C4 C5 C12 119.61(15) .
C6 C5 C12 120.68(15) .
C5 C6 C1 121.37(15) .
C8 C7 C3 121.92(15) .
C11 C7 C3 122.32(16) .
C11 C7 C8 115.73(16) .
C9 C8 C7 119.62(17) .
N1 C9 C8 124.98(18) .
N1 C10 C11 124.72(17) .
C10 C11 C7 119.96(18) .
C13 C12 C5 121.34(16) .
C13 C12 C16 116.71(17) .
C16 C12 C5 121.94(16) .
C14 C13 C12 119.27(17) .
N2 C14 C13 124.56(17) .
N2 C15 C16 123.61(17) .
C15 C16 C12 119.70(16) .
C26 N3 C25 115.58(16) .
C30 N4 C31 115.95(17) .
C18 C17 C17 121.7(2) 3_565
C22 C17 C17 120.99(19) 3_565
C22 C17 C18 117.28(16) .
C19 C18 C17 122.22(18) .
C18 C19 C20 119.12(16) .
C18 C19 C23 120.09(16) .
C20 C19 C23 120.79(15) .
C19 C20 C21 119.69(16) .
C20 C21 C28 120.98(15) .
C22 C21 C20 120.05(17) .
C22 C21 C28 118.97(15) .
C21 C22 C17 121.63(16) .
C24 C23 C19 121.47(16) .
C27 C23 C19 122.57(17) .
C27 C23 C24 115.95(17) .
C25 C24 C23 120.00(18) .
N3 C25 C24 124.19(19) .
N3 C26 C27 124.57(18) .
C26 C27 C23 119.69(18) .
C29 C28 C21 122.04(16) .
C29 C28 C32 117.33(18) .
C32 C28 C21 120.60(16) .
C30 C29 C28 118.96(18) .
N4 C30 C29 124.65(18) .
N4 C31 C32 123.67(19) .
C31 C32 C28 119.36(18) .

loop_
_geom_bond_atom_site_label_1
_geom_bond_atom_site_label_2
_geom_bond_distance
_geom_bond_site_symmetry_2
N1 C9 1.336(2) .
N1 C10 1.333(3) .
N2 C14 1.332(3) .
N2 C15 1.346(2) .
C1 C1 1.494(3) 3_666
C1 C2 1.400(2) .
C1 C6 1.404(3) .
C2 C3 1.394(2) .
C3 C4 1.400(3) .
C3 C7 1.488(2) .
C4 C5 1.394(2) .
C5 C6 1.395(2) .
C5 C12 1.489(3) .
C7 C8 1.395(3) .
C7 C11 1.390(3) .
C8 C9 1.379(3) .
C10 C11 1.381(3) .
C12 C13 1.391(3) .
C12 C16 1.400(3) .
C13 C14 1.385(3) .
C15 C16 1.383(3) .
N3 C25 1.345(3) .
N3 C26 1.328(3) .
N4 C30 1.341(3) .
N4 C31 1.345(3) .
C17 C17 1.493(3) 3_565
C17 C18 1.401(3) .
C17 C22 1.395(3) .
C18 C19 1.395(2) .
C19 C20 1.396(3) .
C19 C23 1.485(2) .
C20 C21 1.398(2) .
C21 C22 1.390(2) .
C21 C28 1.480(3) .
C23 C24 1.398(3) .
C23 C27 1.393(3) .
C24 C25 1.382(3) .
C26 C27 1.393(3) .
C28 C29 1.390(3) .
C28 C32 1.397(3) .
C29 C30 1.377(3) .
C31 C32 1.382(3) .

loop_
_geom_torsion_atom_site_label_1
_geom_torsion_atom_site_label_2
_geom_torsion_atom_site_label_3
_geom_torsion_atom_site_label_4
_geom_torsion
_geom_torsion_site_symmetry_1
N1 C10 C11 C7 -1.4(3) .
N2 C15 C16 C12 1.8(3) .
C1 C1 C2 C3 -178.19(19) 3_666
C1 C1 C6 C5 -179.29(19) 3_666
C1 C2 C3 C4 -2.9(3) .
C1 C2 C3 C7 175.71(16) .
C2 C1 C6 C5 1.5(2) .
C2 C3 C4 C5 2.3(2) .
C2 C3 C7 C8 -16.6(3) .
C2 C3 C7 C11 165.55(18) .
C3 C4 C5 C6 0.1(2) .
C3 C4 C5 C12 179.44(16) .
C3 C7 C8 C9 178.23(18) .
C3 C7 C11 C10 -177.67(18) .
C4 C3 C7 C8 162.05(18) .
C4 C3 C7 C11 -15.8(3) .
C4 C5 C6 C1 -2.1(2) .
C4 C5 C12 C13 47.3(2) .
C4 C5 C12 C16 -131.86(17) .
C5 C12 C13 C14 179.83(16) .
C5 C12 C16 C15 178.58(15) .
C6 C1 C2 C3 1.1(3) .
C6 C5 C12 C13 -133.45(17) .
C6 C5 C12 C16 47.4(2) .
C7 C3 C4 C5 -176.35(16) .
C7 C8 C9 N1 0.2(3) .
C8 C7 C11 C10 4.3(3) .
C9 N1 C10 C11 -2.2(3) .
C10 N1 C9 C8 2.9(3) .
C11 C7 C8 C9 -3.7(3) .
C12 C5 C6 C1 178.66(16) .
C12 C13 C14 N2 1.6(3) .
C13 C12 C16 C15 -0.6(2) .
C14 N2 C15 C16 -1.3(3) .
C15 N2 C14 C13 -0.5(3) .
C16 C12 C13 C14 -1.0(2) .
N3 C26 C27 C23 -0.3(3) .
N4 C31 C32 C28 -0.1(3) .
C17 C17 C18 C19 -178.9(2) 3_565
C17 C17 C22 C21 178.4(2) 3_565
C17 C18 C19 C20 0.6(3) .
C17 C18 C19 C23 -179.49(17) .
C18 C17 C22 C21 -1.1(3) .
C18 C19 C20 C21 -1.3(3) .
C18 C19 C23 C24 23.9(3) .
C18 C19 C23 C27 -155.12(18) .
C19 C20 C21 C22 0.8(3) .
C19 C20 C21 C28 -179.01(16) .
C19 C23 C24 C25 -177.10(18) .
C19 C23 C27 C26 177.73(17) .
C20 C19 C23 C24 -156.18(18) .
C20 C19 C23 C27 24.8(3) .
C20 C21 C22 C17 0.5(3) .
C20 C21 C28 C29 -44.8(3) .
C20 C21 C28 C32 137.35(18) .
C21 C28 C29 C30 -175.16(17) .
C21 C28 C32 C31 175.55(17) .
C22 C17 C18 C19 0.6(3) .
C22 C21 C28 C29 135.44(19) .
C22 C21 C28 C32 -42.4(3) .
C23 C19 C20 C21 178.83(17) .
C23 C24 C25 N3 -1.1(3) .
C24 C23 C27 C26 -1.4(3) .
C25 N3 C26 C27 1.3(3) .
C26 N3 C25 C24 -0.6(3) .
C27 C23 C24 C25 2.0(3) .
C28 C21 C22 C17 -179.76(17) .
C28 C29 C30 N4 -0.7(3) .
C29 C28 C32 C31 -2.4(3) .
C30 N4 C31 C32 2.2(3) .
C31 N4 C30 C29 -1.8(3) .
C32 C28 C29 C30 2.8(3) .
